data_1567230
loop_
_publ_author_name
'Li, Yi'
'Xin, Shuang'
'Weng, Rui'
'Liu, Xiaohua'
'Feng, Xiaoming'

_publ_section_title
;
 Asymmetric Synthesis of Chromanone Lactones via Vinylogous Conjugate
 Addition of Butenolide to 2-Ester Chromones
;
_journal_name_full 'Chemical Science'
_journal_paper_doi 10.1039/D2SC02541H
_journal_year 2022
_chemical_absolute_configuration syn
_chemical_formula_sum 'C42 H74 Cl3 F0 N4 O8 S0 Sc'
_chemical_formula_weight 914.36
_space_group_crystal_system orthorhombic
_space_group_IT_number 19
_space_group_name_Hall 'P 2ac 2ab'
_space_group_name_H-M_alt 'P 21 21 21'
_atom_sites_solution_hydrogens mixed
_audit_block_doi 10.5517/ccdc.csd.cc23q7gk
_audit_creation_method SHELXL-2016/6
_audit_update_record
;
2019-10-07 deposited with the CCDC.	2022-07-04 downloaded from the CCDC.
;
_cell_angle_alpha 90
_cell_angle_beta 90
_cell_angle_gamma 90
_cell_formula_units_Z 4
_cell_length_a 13.2602(4)
_cell_length_b 14.2440(5)
_cell_length_c 25.4714(7)
_cell_measurement_reflns_used 9768
_cell_measurement_temperature 170(2)
_cell_measurement_theta_max 28.23
_cell_measurement_theta_min 2.64
_cell_volume 4811.0(3)
_computing_cell_refinement 'Bruker SAINT'
_computing_data_collection 'Bruker APEX2'
_computing_data_reduction 'Bruker SAINT'
_computing_molecular_graphics 'Bruker SHELXTL'
_computing_publication_material 'Bruker SHELXTL'
_computing_structure_refinement 'SHELXL-2016/6 (Sheldrick, 2016)'
_computing_structure_solution 'SHELXT 2014/5 (Sheldrick, 2014)'
_diffrn_ambient_temperature 170(2)
_diffrn_measured_fraction_theta_full 0.998
_diffrn_measured_fraction_theta_max 0.997
_diffrn_measurement_device_type 'Bruker D8 Venture Photon II'
_diffrn_radiation_type MoK\a
_diffrn_radiation_wavelength 0.71073
_diffrn_reflns_av_R_equivalents 0.0253
_diffrn_reflns_av_unetI/netI 0.0285
_diffrn_reflns_Laue_measured_fraction_full 0.998
_diffrn_reflns_Laue_measured_fraction_max 0.997
_diffrn_reflns_limit_h_max 17
_diffrn_reflns_limit_h_min -17
_diffrn_reflns_limit_k_max 18
_diffrn_reflns_limit_k_min -18
_diffrn_reflns_limit_l_max 33
_diffrn_reflns_limit_l_min -30
_diffrn_reflns_number 41155
_diffrn_reflns_point_group_measured_fraction_full 0.998
_diffrn_reflns_point_group_measured_fraction_max 0.997
_diffrn_reflns_theta_full 25.242
_diffrn_reflns_theta_max 28.306
_diffrn_reflns_theta_min 2.217
_exptl_absorpt_coefficient_mu 0.371
_exptl_absorpt_correction_T_max 0.7457
_exptl_absorpt_correction_T_min 0.6538
_exptl_absorpt_correction_type multi-scan
_exptl_absorpt_process_details
;
 SADABS 2016/2: Krause, L., Herbst-Irmer, R., Sheldrick G.M. & Stalke D.,
 J. Appl. Cryst. 48 (2015) 3-10
;
_exptl_crystal_colour COLOURLESS
_exptl_crystal_density_diffrn 1.262
_exptl_crystal_description BLOCK
_exptl_crystal_F_000 1960
_refine_diff_density_max 0.600
_refine_diff_density_min -0.569
_refine_diff_density_rms 0.051
_refine_ls_abs_structure_details
;
 Flack x determined using 4532 quotients [(I+)-(I-)]/[(I+)+(I-)]
 (Parsons, Flack and Wagner, Acta Cryst. B69 (2013) 249-259).
;
_refine_ls_abs_structure_Flack 0.000(7)
_refine_ls_extinction_method none
_refine_ls_goodness_of_fit_ref 1.034
_refine_ls_hydrogen_treatment mixed
_refine_ls_matrix_type full
_refine_ls_number_parameters 559
_refine_ls_number_reflns 11917
_refine_ls_number_restraints 0
_refine_ls_restrained_S_all 1.034
_refine_ls_R_factor_all 0.0383
_refine_ls_R_factor_gt 0.0331
_refine_ls_shift/su_max 0.015
_refine_ls_shift/su_mean 0.000
_refine_ls_structure_factor_coef Fsqd
_refine_ls_weighting_details 'w=1/[\s^2^(Fo^2^)+(0.0534P)^2^+0.9209P] where P=(Fo^2^+2Fc^2^)/3'
_refine_ls_weighting_scheme calc
_refine_ls_wR_factor_gt 0.0872
_refine_ls_wR_factor_ref 0.0913
_reflns_Friedel_coverage 0.817
_reflns_Friedel_fraction_full 0.999
_reflns_Friedel_fraction_max 0.997
_reflns_number_gt 10924
_reflns_number_total 11917
_reflns_threshold_expression 'I > 2\s(I)'
_cod_data_source_file d2sc02541h2.cif
_cod_data_source_block mo_20181208CFZ_ScPiPr2_0m_a
_cod_database_code 1567230
_shelx_shelxl_version_number 2016/6
_shelx_space_group_comment
;
The symmetry employed for this shelxl refinement is uniquely defined
by the following loop, which should always be used as a source of
symmetry information in preference to the above space-group names.
They are only intended as comments.
;

loop_
_space_group_symop_operation_xyz
'x, y, z'
'-x+1/2, -y, z+1/2'
'-x, y+1/2, -z+1/2'
'x+1/2, -y+1/2, -z'

loop_
_atom_site_label
_atom_site_type_symbol
_atom_site_fract_x
_atom_site_fract_y
_atom_site_fract_z
_atom_site_U_iso_or_equiv
_atom_site_adp_type
_atom_site_occupancy
_atom_site_site_symmetry_order
_atom_site_calc_flag
_atom_site_refinement_flags_posn
_atom_site_refinement_flags_adp
_atom_site_refinement_flags_occupancy
_atom_site_disorder_assembly
_atom_site_disorder_group
Sc1 Sc 0.44937(3) 0.46339(3) 0.50923(2) 0.01787(9) Uani 1 1 d . . . . .
H1 H 0.360(4) 0.540(4) 0.808(2) 0.101(18) Uiso 1 1 d . . . . .
Cl1 Cl 0.45946(6) 0.91288(5) 0.42868(3) 0.03846(16) Uani 1 1 d . . . . .
O1 O 0.42331(12) 0.52330(12) 0.58487(6) 0.0221(3) Uani 1 1 d . . . . .
N1 N 0.34894(16) 0.55590(15) 0.66233(8) 0.0230(4) Uani 1 1 d . . . . .
C1 C 0.1495(3) 0.7194(4) 0.69708(18) 0.0690(13) Uani 1 1 d . . . . .
H1A H 0.078635 0.717531 0.686240 0.104 Uiso 1 1 calc R U . . .
H1B H 0.162968 0.778327 0.715636 0.104 Uiso 1 1 calc R U . . .
H1C H 0.163598 0.666308 0.720454 0.104 Uiso 1 1 calc R U . . .
Cl2 Cl 0.58635(5) 0.35273(5) 0.52535(2) 0.03110(14) Uani 1 1 d . . . . .
H2 H 0.494(5) 0.788(5) 0.471(2) 0.13(2) Uiso 1 1 d . . . . .
O2 O 0.34342(13) 0.36913(12) 0.53403(6) 0.0227(3) Uani 1 1 d . . . . .
N2 N 0.26826(15) 0.37926(15) 0.57207(8) 0.0235(4) Uani 1 1 d . . . . .
C2 C 0.1817(3) 0.7835(3) 0.60794(14) 0.0558(9) Uani 1 1 d . . . . .
H2A H 0.218080 0.772484 0.575012 0.084 Uiso 1 1 calc R U . . .
H2B H 0.195426 0.847331 0.620361 0.084 Uiso 1 1 calc R U . . .
H2C H 0.109139 0.775988 0.601978 0.084 Uiso 1 1 calc R U . . .
C3 C 0.2166(2) 0.7131(2) 0.64900(14) 0.0420(7) Uani 1 1 d . . . . .
H3 H 0.208646 0.648787 0.633782 0.050 Uiso 1 1 calc R U . . .
N3 N 0.26651(14) 0.53766(15) 0.44528(7) 0.0225(4) Uani 1 1 d . . . . .
O3 O 0.33602(12) 0.55304(12) 0.48570(6) 0.0216(3) Uani 1 1 d . . . . .
Cl3 Cl 0.24957(6) 0.47849(5) 0.76319(2) 0.03676(16) Uani 1 1 d . . . . .
O4 O 0.43995(12) 0.41791(11) 0.42940(6) 0.0214(3) Uani 1 1 d . . . . .
H4 H 0.812(3) 0.571(3) 0.5339(17) 0.060(12) Uiso 1 1 d . . . . .
N4 N 0.39021(15) 0.40151(14) 0.34506(7) 0.0200(4) Uani 1 1 d . . . . .
C4 C 0.6095(2) 0.5627(2) 0.74204(11) 0.0398(7) Uani 1 1 d . . . . .
H4A H 0.650690 0.505622 0.743535 0.060 Uiso 1 1 calc R U . . .
H4B H 0.555349 0.558653 0.768121 0.060 Uiso 1 1 calc R U . . .
H4C H 0.651841 0.617444 0.749595 0.060 Uiso 1 1 calc R U . . .
C5 C 0.56378(19) 0.57258(18) 0.68731(10) 0.0281(5) Uani 1 1 d . . . . .
H5 H 0.523411 0.514762 0.679950 0.034 Uiso 1 1 calc R U . . .
O5 O 0.55747(14) 0.57161(14) 0.49640(7) 0.0263(4) Uani 1 1 d . . . . .
H5A H 0.615422 0.551199 0.503256 0.039 Uiso 1 1 calc R U . . .
C6 C 0.6456(2) 0.5801(2) 0.64543(12) 0.0373(6) Uani 1 1 d . . . . .
H6A H 0.614094 0.586756 0.610818 0.056 Uiso 1 1 calc R U . . .
H6B H 0.687336 0.523398 0.646007 0.056 Uiso 1 1 calc R U . . .
H6C H 0.687808 0.635134 0.652565 0.056 Uiso 1 1 calc R U . . .
H6 H 0.353(2) 0.429(2) 0.3219(11) 0.019(7) Uiso 1 1 d . . . . .
O6 O 0.51424(17) 0.75065(15) 0.50032(9) 0.0370(5) Uani 1 1 d . . . . .
C7 C 0.49341(19) 0.65641(18) 0.68379(9) 0.0247(5) Uani 1 1 d . . . . .
H7 H 0.314(2) 0.537(2) 0.6874(12) 0.027(7) Uiso 1 1 d . . . . .
O7 O 0.7575(2) 0.5570(3) 0.50860(13) 0.0848(12) Uani 1 1 d . . . . .
C8 C 0.5294(2) 0.74679(19) 0.69334(11) 0.0327(6) Uani 1 1 d . . . . .
H8 H 0.598020 0.755280 0.702965 0.039 Uiso 1 1 calc R U . . .
O8 O 0.4050(2) 0.5768(2) 0.83602(10) 0.0638(8) Uani 1 1 d . . . . .
C9 C 0.4672(3) 0.8243(2) 0.68907(13) 0.0411(7) Uani 1 1 d . . . . .
H9 H 0.493183 0.885172 0.695991 0.049 Uiso 1 1 calc R U . . .
C10 C 0.3673(2) 0.8135(2) 0.67477(13) 0.0412(7) Uani 1 1 d . . . . .
H10 H 0.325456 0.867460 0.672041 0.049 Uiso 1 1 calc R U . . .
C11 C 0.3267(2) 0.7253(2) 0.66428(11) 0.0322(6) Uani 1 1 d . . . . .
H11 H 0.542(3) 0.620(3) 0.4948(14) 0.039(10) Uiso 1 1 d . . . . .
C12 C 0.39174(18) 0.64798(18) 0.66960(9) 0.0232(5) Uani 1 1 d . . . . .
C13 C 0.36567(18) 0.50056(16) 0.62186(9) 0.0204(4) Uani 1 1 d . . . . .
C14 C 0.31510(19) 0.40515(18) 0.62495(9) 0.0235(5) Uani 1 1 d . . . . .
H14 H 0.259964 0.408601 0.651661 0.028 Uiso 1 1 calc R U . . .
C15 C 0.3909(2) 0.33045(19) 0.64257(10) 0.0315(6) Uani 1 1 d . . . . .
H15A H 0.446798 0.326772 0.616911 0.038 Uiso 1 1 calc R U . . .
H15B H 0.419593 0.348235 0.677042 0.038 Uiso 1 1 calc R U . . .
C16 C 0.3396(3) 0.2349(2) 0.64696(12) 0.0411(7) Uani 1 1 d . . . . .
H16A H 0.390268 0.186524 0.656092 0.049 Uiso 1 1 calc R U . . .
H16B H 0.288444 0.236660 0.675238 0.049 Uiso 1 1 calc R U . . .
C17 C 0.2892(3) 0.2095(2) 0.59512(12) 0.0416(7) Uani 1 1 d . . . . .
H17A H 0.341619 0.200806 0.567857 0.050 Uiso 1 1 calc R U . . .
H17B H 0.252688 0.149346 0.599165 0.050 Uiso 1 1 calc R U . . .
C18 C 0.2163(2) 0.2845(2) 0.57750(11) 0.0330(6) Uani 1 1 d . . . . .
H18A H 0.160752 0.289681 0.603329 0.040 Uiso 1 1 calc R U . . .
H18B H 0.186612 0.266392 0.543300 0.040 Uiso 1 1 calc R U . . .
C19 C 0.19306(18) 0.4544(2) 0.55723(9) 0.0266(5) Uani 1 1 d . . . . .
H19A H 0.227967 0.515845 0.557754 0.032 Uiso 1 1 calc R U . . .
H19B H 0.139870 0.456329 0.584479 0.032 Uiso 1 1 calc R U . . .
C20 C 0.14240(19) 0.4428(2) 0.50385(10) 0.0305(6) Uani 1 1 d . . . . .
H20A H 0.089411 0.491461 0.501057 0.037 Uiso 1 1 calc R U . . .
H20B H 0.107786 0.381170 0.503865 0.037 Uiso 1 1 calc R U . . .
C21 C 0.20632(19) 0.44792(19) 0.45398(9) 0.0257(5) Uani 1 1 d . . . . .
H21A H 0.254123 0.394542 0.454344 0.031 Uiso 1 1 calc R U . . .
H21B H 0.161082 0.439048 0.423463 0.031 Uiso 1 1 calc R U . . .
C22 C 0.1964(2) 0.6217(2) 0.44356(11) 0.0320(6) Uani 1 1 d . . . . .
H22A H 0.144357 0.611457 0.416266 0.038 Uiso 1 1 calc R U . . .
H22B H 0.161718 0.628051 0.477807 0.038 Uiso 1 1 calc R U . . .
C24 C 0.3113(2) 0.7046(2) 0.38039(11) 0.0350(6) Uani 1 1 d . . . . .
H24A H 0.351649 0.762423 0.375278 0.042 Uiso 1 1 calc R U . . .
H24B H 0.263372 0.699200 0.350752 0.042 Uiso 1 1 calc R U . . .
C23 C 0.7930(6) 0.5110(5) 0.4690(4) 0.140(4) Uani 1 1 d . . . . .
H23A H 0.864721 0.525796 0.464693 0.210 Uiso 1 1 calc R U . . .
H23B H 0.756278 0.528882 0.437172 0.210 Uiso 1 1 calc R U . . .
H23C H 0.785040 0.443523 0.475182 0.210 Uiso 1 1 calc R U . . .
C25 C 0.3812(2) 0.61914(17) 0.38121(10) 0.0266(5) Uani 1 1 d . . . . .
H25A H 0.415075 0.612725 0.346768 0.032 Uiso 1 1 calc R U . . .
H25B H 0.433678 0.627776 0.408400 0.032 Uiso 1 1 calc R U . . .
C26 C 0.32044(18) 0.53034(18) 0.39295(8) 0.0219(4) Uani 1 1 d . . . . .
H26 H 0.268128 0.523438 0.364938 0.026 Uiso 1 1 calc R U . . .
C27 C 0.38774(17) 0.44415(16) 0.39118(8) 0.0190(4) Uani 1 1 d . . . . .
C28 C 0.45347(18) 0.32204(16) 0.33181(8) 0.0212(4) Uani 1 1 d . . . . .
C29 C 0.52923(18) 0.33654(19) 0.29423(9) 0.0247(5) Uani 1 1 d . . . . .
C30 C 0.5842(2) 0.2585(2) 0.27786(10) 0.0315(6) Uani 1 1 d . . . . .
H30 H 0.634735 0.265736 0.251728 0.038 Uiso 1 1 calc R U . . .
C31 C 0.5662(2) 0.1704(2) 0.29919(11) 0.0339(6) Uani 1 1 d . . . . .
H31 H 0.604575 0.117894 0.287751 0.041 Uiso 1 1 calc R U . . .
C32 C 0.4930(2) 0.15891(19) 0.33675(11) 0.0309(5) Uani 1 1 d . . . . .
H32 H 0.482608 0.098523 0.351615 0.037 Uiso 1 1 calc R U . . .
C33 C 0.43346(18) 0.23415(17) 0.35367(9) 0.0243(5) Uani 1 1 d . . . . .
C34 C 0.3488(2) 0.21551(18) 0.39206(10) 0.0285(5) Uani 1 1 d . . . . .
H34 H 0.308545 0.274383 0.396304 0.034 Uiso 1 1 calc R U . . .
C35 C 0.3895(3) 0.1864(2) 0.44581(12) 0.0424(7) Uani 1 1 d . . . . .
H35A H 0.425399 0.126527 0.442626 0.064 Uiso 1 1 calc R U . . .
H35B H 0.333307 0.179373 0.470476 0.064 Uiso 1 1 calc R U . . .
H35C H 0.435938 0.234660 0.458775 0.064 Uiso 1 1 calc R U . . .
C36 C 0.2794(2) 0.1384(2) 0.37068(14) 0.0447(8) Uani 1 1 d . . . . .
H36A H 0.258116 0.154641 0.334982 0.067 Uiso 1 1 calc R U . . .
H36B H 0.219990 0.132661 0.393312 0.067 Uiso 1 1 calc R U . . .
H36C H 0.315864 0.078524 0.370079 0.067 Uiso 1 1 calc R U . . .
C37 C 0.5525(2) 0.4347(2) 0.27452(10) 0.0326(6) Uani 1 1 d . . . . .
H37 H 0.487365 0.469733 0.271979 0.039 Uiso 1 1 calc R U . . .
C38 C 0.6188(3) 0.4851(2) 0.31492(14) 0.0502(8) Uani 1 1 d . . . . .
H38A H 0.683927 0.453000 0.317607 0.075 Uiso 1 1 calc R U . . .
H38B H 0.585226 0.484456 0.349195 0.075 Uiso 1 1 calc R U . . .
H38C H 0.629587 0.550231 0.303795 0.075 Uiso 1 1 calc R U . . .
C39 C 0.6024(3) 0.4366(3) 0.22023(12) 0.0503(9) Uani 1 1 d . . . . .
H39A H 0.558372 0.405335 0.194731 0.075 Uiso 1 1 calc R U . . .
H39B H 0.667275 0.403838 0.221797 0.075 Uiso 1 1 calc R U . . .
H39C H 0.613285 0.501862 0.209444 0.075 Uiso 1 1 calc R U . . .
C40 C 0.4539(3) 0.7675(2) 0.54504(12) 0.0411(7) Uani 1 1 d . . . . .
H40A H 0.448088 0.835247 0.550846 0.062 Uiso 1 1 calc R U . . .
H40B H 0.485116 0.738073 0.575804 0.062 Uiso 1 1 calc R U . . .
H40C H 0.386660 0.740691 0.539497 0.062 Uiso 1 1 calc R U . . .
C41 C 0.2535(2) 0.7110(2) 0.43166(11) 0.0361(6) Uani 1 1 d . . . . .
H41A H 0.301349 0.723947 0.460612 0.043 Uiso 1 1 calc R U . . .
H41B H 0.205395 0.764008 0.429750 0.043 Uiso 1 1 calc R U . . .
C42 C 0.3842(3) 0.6730(3) 0.82653(17) 0.0663(12) Uani 1 1 d . . . . .
H42A H 0.427265 0.695781 0.797956 0.100 Uiso 1 1 calc R U . . .
H42B H 0.397882 0.709354 0.858420 0.100 Uiso 1 1 calc R U . . .
H42C H 0.313251 0.680355 0.816666 0.100 Uiso 1 1 calc R U . . .

loop_
_atom_site_aniso_label
_atom_site_aniso_U_11
_atom_site_aniso_U_22
_atom_site_aniso_U_33
_atom_site_aniso_U_23
_atom_site_aniso_U_13
_atom_site_aniso_U_12
Sc1 0.01749(18) 0.02214(19) 0.01400(17) -0.00187(15) 0.00044(15) 0.00006(17)
Cl1 0.0427(4) 0.0331(3) 0.0395(3) 0.0021(3) -0.0014(3) -0.0033(3)
O1 0.0245(8) 0.0267(8) 0.0151(7) -0.0027(6) 0.0032(6) -0.0045(7)
N1 0.0232(10) 0.0295(11) 0.0165(9) -0.0031(8) 0.0038(8) -0.0037(8)
C1 0.0369(19) 0.096(3) 0.074(3) 0.033(2) 0.0143(19) 0.012(2)
Cl2 0.0260(3) 0.0350(3) 0.0323(3) -0.0012(2) -0.0030(2) 0.0081(3)
O2 0.0234(8) 0.0266(9) 0.0182(8) -0.0043(6) 0.0059(6) -0.0027(7)
N2 0.0218(10) 0.0293(10) 0.0194(9) -0.0045(8) 0.0048(8) -0.0059(8)
C2 0.0407(18) 0.082(3) 0.0444(18) 0.0019(18) -0.0024(15) 0.0104(19)
C3 0.0262(13) 0.0404(16) 0.0593(19) -0.0079(14) 0.0008(14) 0.0064(12)
N3 0.0200(9) 0.0286(10) 0.0189(9) -0.0057(8) -0.0026(7) 0.0045(8)
O3 0.0202(7) 0.0276(8) 0.0170(7) -0.0050(6) -0.0037(6) 0.0014(6)
Cl3 0.0438(4) 0.0460(4) 0.0205(3) -0.0044(3) 0.0084(3) -0.0142(3)
O4 0.0247(8) 0.0237(8) 0.0157(7) -0.0029(6) -0.0012(6) 0.0031(7)
N4 0.0212(9) 0.0236(10) 0.0151(8) -0.0027(7) 0.0009(7) -0.0004(8)
C4 0.0384(15) 0.0480(17) 0.0331(14) 0.0084(12) -0.0050(12) -0.0001(13)
C5 0.0264(12) 0.0271(12) 0.0307(12) 0.0002(10) -0.0051(10) -0.0016(10)
O5 0.0224(8) 0.0248(9) 0.0318(9) 0.0009(7) 0.0016(7) -0.0012(7)
C6 0.0349(15) 0.0403(16) 0.0368(14) -0.0040(12) 0.0019(12) 0.0091(13)
O6 0.0426(11) 0.0319(10) 0.0366(10) 0.0031(8) 0.0060(9) 0.0017(8)
C7 0.0277(12) 0.0256(12) 0.0209(11) -0.0032(9) 0.0002(9) -0.0012(10)
O7 0.0354(13) 0.148(4) 0.0705(19) -0.040(2) -0.0048(14) 0.0187(18)
C8 0.0311(14) 0.0327(14) 0.0345(14) -0.0074(11) 0.0000(11) -0.0051(11)
O8 0.0561(15) 0.095(2) 0.0405(13) -0.0033(14) 0.0041(12) -0.0229(16)
C9 0.0470(17) 0.0261(13) 0.0503(17) -0.0124(12) 0.0015(15) -0.0014(13)
C10 0.0405(16) 0.0316(15) 0.0516(18) -0.0094(13) 0.0011(14) 0.0076(13)
C11 0.0292(13) 0.0352(14) 0.0321(13) -0.0063(11) 0.0027(11) 0.0055(11)
C12 0.0261(12) 0.0261(11) 0.0174(10) -0.0060(9) 0.0033(9) 0.0007(10)
C13 0.0199(10) 0.0262(11) 0.0151(9) -0.0013(8) -0.0020(8) -0.0003(9)
C14 0.0265(12) 0.0297(12) 0.0143(10) -0.0003(9) 0.0032(9) -0.0048(10)
C15 0.0382(15) 0.0301(13) 0.0262(12) 0.0057(10) -0.0014(11) 0.0000(11)
C16 0.0530(18) 0.0342(15) 0.0361(15) 0.0113(12) 0.0078(14) -0.0053(14)
C17 0.0547(19) 0.0295(14) 0.0405(16) 0.0013(12) 0.0101(14) -0.0135(14)
C18 0.0343(14) 0.0351(14) 0.0295(13) -0.0043(11) 0.0055(11) -0.0164(12)
C19 0.0202(11) 0.0385(14) 0.0210(11) -0.0034(10) 0.0038(9) 0.0004(10)
C20 0.0193(11) 0.0495(16) 0.0228(12) -0.0047(10) -0.0002(9) -0.0033(10)
C21 0.0206(11) 0.0359(14) 0.0206(11) -0.0053(9) -0.0018(9) -0.0030(10)
C22 0.0277(13) 0.0374(15) 0.0310(13) -0.0075(11) -0.0036(11) 0.0143(11)
C24 0.0471(17) 0.0251(13) 0.0328(14) 0.0000(10) -0.0073(12) 0.0056(12)
C23 0.115(6) 0.076(4) 0.229(10) -0.001(5) -0.081(7) 0.003(4)
C25 0.0317(13) 0.0236(12) 0.0244(11) 0.0010(9) -0.0025(10) 0.0003(10)
C26 0.0246(11) 0.0255(11) 0.0157(10) -0.0030(9) -0.0020(8) 0.0030(10)
C27 0.0182(10) 0.0217(11) 0.0170(10) -0.0007(8) 0.0019(8) -0.0027(8)
C28 0.0207(10) 0.0254(11) 0.0174(10) -0.0051(8) -0.0004(9) -0.0006(9)
C29 0.0211(11) 0.0343(13) 0.0188(10) -0.0023(9) -0.0002(9) -0.0017(10)
C30 0.0226(12) 0.0452(16) 0.0268(12) -0.0078(11) 0.0048(10) 0.0015(11)
C31 0.0291(14) 0.0350(14) 0.0375(14) -0.0155(11) -0.0005(11) 0.0058(11)
C32 0.0301(13) 0.0261(13) 0.0364(14) -0.0075(11) -0.0032(11) -0.0012(10)
C33 0.0246(12) 0.0250(11) 0.0234(11) -0.0058(9) 0.0006(9) -0.0018(9)
C34 0.0334(13) 0.0217(11) 0.0305(13) -0.0036(10) 0.0072(11) -0.0037(10)
C35 0.065(2) 0.0311(14) 0.0310(14) 0.0034(11) 0.0073(14) 0.0007(14)
C36 0.0378(16) 0.0421(17) 0.0542(18) -0.0181(14) 0.0160(14) -0.0158(14)
C37 0.0272(12) 0.0386(14) 0.0320(13) 0.0086(10) 0.0064(11) -0.0003(12)
C38 0.059(2) 0.0413(17) 0.0507(18) 0.0038(14) 0.0019(16) -0.0208(16)
C39 0.0402(17) 0.075(2) 0.0358(16) 0.0202(15) 0.0125(13) -0.0020(17)
C40 0.0459(17) 0.0437(16) 0.0338(14) -0.0005(12) 0.0055(13) -0.0007(15)
C41 0.0447(16) 0.0299(13) 0.0338(14) -0.0065(11) -0.0098(13) 0.0141(12)
C42 0.050(2) 0.084(3) 0.065(2) -0.021(2) 0.0162(19) -0.018(2)

loop_
_atom_type_symbol
_atom_type_description
_atom_type_scat_dispersion_real
_atom_type_scat_dispersion_imag
_atom_type_scat_source
C C 0.0033 0.0016 'International Tables Vol C Tables 4.2.6.8 and 6.1.1.4'
H H 0.0000 0.0000 'International Tables Vol C Tables 4.2.6.8 and 6.1.1.4'
F F 0.0171 0.0103 'International Tables Vol C Tables 4.2.6.8 and 6.1.1.4'
N N 0.0061 0.0033 'International Tables Vol C Tables 4.2.6.8 and 6.1.1.4'
O O 0.0106 0.0060 'International Tables Vol C Tables 4.2.6.8 and 6.1.1.4'
S S 0.1246 0.1234 'International Tables Vol C Tables 4.2.6.8 and 6.1.1.4'
Sc Sc 0.2519 0.3716 'International Tables Vol C Tables 4.2.6.8 and 6.1.1.4'
Cl Cl 0.1484 0.1585 'International Tables Vol C Tables 4.2.6.8 and 6.1.1.4'

loop_
_geom_angle_atom_site_label_1
_geom_angle_atom_site_label_2
_geom_angle_atom_site_label_3
_geom_angle
_geom_angle_site_symmetry_1
_geom_angle_site_symmetry_3
_geom_angle_publ_flag
O2 Sc1 O3 89.75(7) . . ?
O2 Sc1 O5 170.25(7) . . ?
O3 Sc1 O5 89.87(7) . . ?
O2 Sc1 O1 82.67(6) . . ?
O3 Sc1 O1 84.07(6) . . ?
O5 Sc1 O1 87.60(7) . . ?
O2 Sc1 O4 93.13(6) . . ?
O3 Sc1 O4 82.45(6) . . ?
O5 Sc1 O4 96.47(7) . . ?
O1 Sc1 O4 165.90(7) . . ?
O2 Sc1 Cl2 92.02(5) . . ?
O3 Sc1 Cl2 172.77(5) . . ?
O5 Sc1 Cl2 89.56(6) . . ?
O1 Sc1 Cl2 103.11(5) . . ?
O4 Sc1 Cl2 90.44(5) . . ?
C13 O1 Sc1 132.26(15) . . ?
C13 N1 C12 125.4(2) . . ?
C13 N1 H7 120(2) . . ?
C12 N1 H7 115(2) . . ?
C3 C1 H1A 109.5 . . ?
C3 C1 H1B 109.5 . . ?
H1A C1 H1B 109.5 . . ?
C3 C1 H1C 109.5 . . ?
H1A C1 H1C 109.5 . . ?
H1B C1 H1C 109.5 . . ?
N2 O2 Sc1 129.55(13) . . ?
O2 N2 C19 111.73(18) . . ?
O2 N2 C18 107.12(18) . . ?
C19 N2 C18 110.6(2) . . ?
O2 N2 C14 110.25(17) . . ?
C19 N2 C14 108.53(18) . . ?
C18 N2 C14 108.55(19) . . ?
C3 C2 H2A 109.5 . . ?
C3 C2 H2B 109.5 . . ?
H2A C2 H2B 109.5 . . ?
C3 C2 H2C 109.5 . . ?
H2A C2 H2C 109.5 . . ?
H2B C2 H2C 109.5 . . ?
C1 C3 C2 109.8(3) . . ?
C1 C3 C11 110.5(3) . . ?
C2 C3 C11 113.1(3) . . ?
C1 C3 H3 107.8 . . ?
C2 C3 H3 107.8 . . ?
C11 C3 H3 107.8 . . ?
O3 N3 C22 107.57(18) . . ?
O3 N3 C26 110.30(17) . . ?
C22 N3 C26 108.56(19) . . ?
O3 N3 C21 111.69(18) . . ?
C22 N3 C21 110.18(19) . . ?
C26 N3 C21 108.50(18) . . ?
N3 O3 Sc1 126.67(13) . . ?
C27 O4 Sc1 132.97(15) . . ?
C27 N4 C28 125.4(2) . . ?
C27 N4 H6 112.7(19) . . ?
C28 N4 H6 121.7(19) . . ?
C5 C4 H4A 109.5 . . ?
C5 C4 H4B 109.5 . . ?
H4A C4 H4B 109.5 . . ?
C5 C4 H4C 109.5 . . ?
H4A C4 H4C 109.5 . . ?
H4B C4 H4C 109.5 . . ?
C7 C5 C6 109.9(2) . . ?
C7 C5 C4 111.8(2) . . ?
C6 C5 C4 111.3(2) . . ?
C7 C5 H5 107.9 . . ?
C6 C5 H5 107.9 . . ?
C4 C5 H5 107.9 . . ?
Sc1 O5 H5A 109.5 . . ?
Sc1 O5 H11 121(3) . . ?
H5A O5 H11 126.9 . . ?
C5 C6 H6A 109.5 . . ?
C5 C6 H6B 109.5 . . ?
H6A C6 H6B 109.5 . . ?
C5 C6 H6C 109.5 . . ?
H6A C6 H6C 109.5 . . ?
H6B C6 H6C 109.5 . . ?
C40 O6 H2 112(4) . . ?
C8 C7 C12 117.0(2) . . ?
C8 C7 C5 120.4(2) . . ?
C12 C7 C5 122.6(2) . . ?
C23 O7 H4 110(2) . . ?
C9 C8 C7 121.3(3) . . ?
C9 C8 H8 119.4 . . ?
C7 C8 H8 119.4 . . ?
C42 O8 H1 105(3) . . ?
C8 C9 C10 120.3(3) . . ?
C8 C9 H9 119.8 . . ?
C10 C9 H9 119.8 . . ?
C9 C10 C11 121.4(3) . . ?
C9 C10 H10 119.3 . . ?
C11 C10 H10 119.3 . . ?
C10 C11 C12 116.9(3) . . ?
C10 C11 C3 121.5(3) . . ?
C12 C11 C3 121.6(3) . . ?
C7 C12 C11 123.2(2) . . ?
C7 C12 N1 119.3(2) . . ?
C11 C12 N1 117.4(2) . . ?
O1 C13 N1 122.4(2) . . ?
O1 C13 C14 122.6(2) . . ?
N1 C13 C14 114.9(2) . . ?
C13 C14 N2 110.49(18) . . ?
C13 C14 C15 110.3(2) . . ?
N2 C14 C15 110.9(2) . . ?
C13 C14 H14 108.3 . . ?
N2 C14 H14 108.3 . . ?
C15 C14 H14 108.3 . . ?
C16 C15 C14 110.4(2) . . ?
C16 C15 H15A 109.6 . . ?
C14 C15 H15A 109.6 . . ?
C16 C15 H15B 109.6 . . ?
C14 C15 H15B 109.6 . . ?
H15A C15 H15B 108.1 . . ?
C17 C16 C15 110.1(2) . . ?
C17 C16 H16A 109.6 . . ?
C15 C16 H16A 109.6 . . ?
C17 C16 H16B 109.6 . . ?
C15 C16 H16B 109.6 . . ?
H16A C16 H16B 108.2 . . ?
C18 C17 C16 111.8(3) . . ?
C18 C17 H17A 109.3 . . ?
C16 C17 H17A 109.3 . . ?
C18 C17 H17B 109.3 . . ?
C16 C17 H17B 109.3 . . ?
H17A C17 H17B 107.9 . . ?
C17 C18 N2 111.4(2) . . ?
C17 C18 H18A 109.4 . . ?
N2 C18 H18A 109.4 . . ?
C17 C18 H18B 109.4 . . ?
N2 C18 H18B 109.4 . . ?
H18A C18 H18B 108.0 . . ?
N2 C19 C20 115.9(2) . . ?
N2 C19 H19A 108.3 . . ?
C20 C19 H19A 108.3 . . ?
N2 C19 H19B 108.3 . . ?
C20 C19 H19B 108.3 . . ?
H19A C19 H19B 107.4 . . ?
C19 C20 C21 119.4(2) . . ?
C19 C20 H20A 107.5 . . ?
C21 C20 H20A 107.5 . . ?
C19 C20 H20B 107.5 . . ?
C21 C20 H20B 107.5 . . ?
H20A C20 H20B 107.0 . . ?
N3 C21 C20 116.9(2) . . ?
N3 C21 H21A 108.1 . . ?
C20 C21 H21A 108.1 . . ?
N3 C21 H21B 108.1 . . ?
C20 C21 H21B 108.1 . . ?
H21A C21 H21B 107.3 . . ?
C41 C22 N3 111.2(2) . . ?
C41 C22 H22A 109.4 . . ?
N3 C22 H22A 109.4 . . ?
C41 C22 H22B 109.4 . . ?
N3 C22 H22B 109.4 . . ?
H22A C22 H22B 108.0 . . ?
C41 C24 C25 110.0(2) . . ?
C41 C24 H24A 109.7 . . ?
C25 C24 H24A 109.7 . . ?
C41 C24 H24B 109.7 . . ?
C25 C24 H24B 109.7 . . ?
H24A C24 H24B 108.2 . . ?
O7 C23 H23A 109.5 . . ?
O7 C23 H23B 109.5 . . ?
H23A C23 H23B 109.5 . . ?
O7 C23 H23C 109.5 . . ?
H23A C23 H23C 109.5 . . ?
H23B C23 H23C 109.5 . . ?
C26 C25 C24 110.0(2) . . ?
C26 C25 H25A 109.7 . . ?
C24 C25 H25A 109.7 . . ?
C26 C25 H25B 109.7 . . ?
C24 C25 H25B 109.7 . . ?
H25A C25 H25B 108.2 . . ?
N3 C26 C27 111.04(19) . . ?
N3 C26 C25 111.3(2) . . ?
C27 C26 C25 110.70(19) . . ?
N3 C26 H26 107.9 . . ?
C27 C26 H26 107.9 . . ?
C25 C26 H26 107.9 . . ?
O4 C27 N4 122.7(2) . . ?
O4 C27 C26 122.91(19) . . ?
N4 C27 C26 114.3(2) . . ?
C33 C28 C29 122.7(2) . . ?
C33 C28 N4 119.9(2) . . ?
C29 C28 N4 117.3(2) . . ?
C30 C29 C28 117.5(2) . . ?
C30 C29 C37 122.0(2) . . ?
C28 C29 C37 120.5(2) . . ?
C31 C30 C29 120.9(2) . . ?
C31 C30 H30 119.5 . . ?
C29 C30 H30 119.5 . . ?
C32 C31 C30 120.1(2) . . ?
C32 C31 H31 119.9 . . ?
C30 C31 H31 119.9 . . ?
C31 C32 C33 121.5(3) . . ?
C31 C32 H32 119.2 . . ?
C33 C32 H32 119.2 . . ?
C28 C33 C32 117.2(2) . . ?
C28 C33 C34 123.8(2) . . ?
C32 C33 C34 118.9(2) . . ?
C33 C34 C35 111.4(2) . . ?
C33 C34 C36 110.0(2) . . ?
C35 C34 C36 109.6(3) . . ?
C33 C34 H34 108.6 . . ?
C35 C34 H34 108.6 . . ?
C36 C34 H34 108.6 . . ?
C34 C35 H35A 109.5 . . ?
C34 C35 H35B 109.5 . . ?
H35A C35 H35B 109.5 . . ?
C34 C35 H35C 109.5 . . ?
H35A C35 H35C 109.5 . . ?
H35B C35 H35C 109.5 . . ?
C34 C36 H36A 109.5 . . ?
C34 C36 H36B 109.5 . . ?
H36A C36 H36B 109.5 . . ?
C34 C36 H36C 109.5 . . ?
H36A C36 H36C 109.5 . . ?
H36B C36 H36C 109.5 . . ?
C29 C37 C38 109.1(2) . . ?
C29 C37 C39 113.7(3) . . ?
C38 C37 C39 110.5(3) . . ?
C29 C37 H37 107.8 . . ?
C38 C37 H37 107.8 . . ?
C39 C37 H37 107.8 . . ?
C37 C38 H38A 109.5 . . ?
C37 C38 H38B 109.5 . . ?
H38A C38 H38B 109.5 . . ?
C37 C38 H38C 109.5 . . ?
H38A C38 H38C 109.5 . . ?
H38B C38 H38C 109.5 . . ?
C37 C39 H39A 109.5 . . ?
C37 C39 H39B 109.5 . . ?
H39A C39 H39B 109.5 . . ?
C37 C39 H39C 109.5 . . ?
H39A C39 H39C 109.5 . . ?
H39B C39 H39C 109.5 . . ?
O6 C40 H40A 109.5 . . ?
O6 C40 H40B 109.5 . . ?
H40A C40 H40B 109.5 . . ?
O6 C40 H40C 109.5 . . ?
H40A C40 H40C 109.5 . . ?
H40B C40 H40C 109.5 . . ?
C22 C41 C24 112.1(2) . . ?
C22 C41 H41A 109.2 . . ?
C24 C41 H41A 109.2 . . ?
C22 C41 H41B 109.2 . . ?
C24 C41 H41B 109.2 . . ?
H41A C41 H41B 107.9 . . ?
O8 C42 H42A 109.5 . . ?
O8 C42 H42B 109.5 . . ?
H42A C42 H42B 109.5 . . ?
O8 C42 H42C 109.5 . . ?
H42A C42 H42C 109.5 . . ?
H42B C42 H42C 109.5 . . ?

loop_
_geom_bond_atom_site_label_1
_geom_bond_atom_site_label_2
_geom_bond_distance
_geom_bond_site_symmetry_2
_geom_bond_publ_flag
Sc1 O2 2.0435(17) . ?
Sc1 O3 2.0613(17) . ?
Sc1 O5 2.1300(18) . ?
Sc1 O1 2.1354(15) . ?
Sc1 O4 2.1377(15) . ?
Sc1 Cl2 2.4398(8) . ?
O1 C13 1.256(3) . ?
N1 C13 1.316(3) . ?
N1 C12 1.441(3) . ?
N1 H7 0.83(3) . ?
C1 C3 1.516(5) . ?
C1 H1A 0.9800 . ?
C1 H1B 0.9800 . ?
C1 H1C 0.9800 . ?
O2 N2 1.398(2) . ?
N2 C19 1.511(3) . ?
N2 C18 1.522(3) . ?
N2 C14 1.528(3) . ?
C2 C3 1.521(5) . ?
C2 H2A 0.9800 . ?
C2 H2B 0.9800 . ?
C2 H2C 0.9800 . ?
C3 C11 1.521(4) . ?
C3 H3 1.0000 . ?
N3 O3 1.399(2) . ?
N3 C22 1.516(3) . ?
N3 C26 1.516(3) . ?
N3 C21 1.523(3) . ?
O4 C27 1.252(3) . ?
N4 C27 1.323(3) . ?
N4 C28 1.449(3) . ?
N4 H6 0.86(3) . ?
C4 C5 1.527(4) . ?
C4 H4A 0.9800 . ?
C4 H4B 0.9800 . ?
C4 H4C 0.9800 . ?
C5 C7 1.518(4) . ?
C5 C6 1.525(4) . ?
C5 H5 1.0000 . ?
O5 H5A 0.8400 . ?
O5 H11 0.72(4) . ?
C6 H6A 0.9800 . ?
C6 H6B 0.9800 . ?
C6 H6C 0.9800 . ?
O6 C40 1.412(4) . ?
O6 H2 0.96(7) . ?
C7 C8 1.394(4) . ?
C7 C12 1.401(3) . ?
O7 C23 1.291(9) . ?
O7 H4 0.99(4) . ?
C8 C9 1.382(4) . ?
C8 H8 0.9500 . ?
O8 C42 1.418(6) . ?
O8 H1 1.07(6) . ?
C9 C10 1.382(5) . ?
C9 H9 0.9500 . ?
C10 C11 1.393(4) . ?
C10 H10 0.9500 . ?
C11 C12 1.405(4) . ?
C13 C14 1.517(3) . ?
C14 C15 1.531(4) . ?
C14 H14 1.0000 . ?
C15 C16 1.525(4) . ?
C15 H15A 0.9900 . ?
C15 H15B 0.9900 . ?
C16 C17 1.523(5) . ?
C16 H16A 0.9900 . ?
C16 H16B 0.9900 . ?
C17 C18 1.510(5) . ?
C17 H17A 0.9900 . ?
C17 H17B 0.9900 . ?
C18 H18A 0.9900 . ?
C18 H18B 0.9900 . ?
C19 C20 1.526(3) . ?
C19 H19A 0.9900 . ?
C19 H19B 0.9900 . ?
C20 C21 1.529(3) . ?
C20 H20A 0.9900 . ?
C20 H20B 0.9900 . ?
C21 H21A 0.9900 . ?
C21 H21B 0.9900 . ?
C22 C41 1.512(4) . ?
C22 H22A 0.9900 . ?
C22 H22B 0.9900 . ?
C24 C41 1.517(4) . ?
C24 C25 1.530(4) . ?
C24 H24A 0.9900 . ?
C24 H24B 0.9900 . ?
C23 H23A 0.9800 . ?
C23 H23B 0.9800 . ?
C23 H23C 0.9800 . ?
C25 C26 1.529(3) . ?
C25 H25A 0.9900 . ?
C25 H25B 0.9900 . ?
C26 C27 1.519(3) . ?
C26 H26 1.0000 . ?
C28 C33 1.395(3) . ?
C28 C29 1.403(3) . ?
C29 C30 1.393(4) . ?
C29 C37 1.517(4) . ?
C30 C31 1.389(4) . ?
C30 H30 0.9500 . ?
C31 C32 1.372(4) . ?
C31 H31 0.9500 . ?
C32 C33 1.399(4) . ?
C32 H32 0.9500 . ?
C33 C34 1.512(3) . ?
C34 C35 1.529(4) . ?
C34 C36 1.533(4) . ?
C34 H34 1.0000 . ?
C35 H35A 0.9800 . ?
C35 H35B 0.9800 . ?
C35 H35C 0.9800 . ?
C36 H36A 0.9800 . ?
C36 H36B 0.9800 . ?
C36 H36C 0.9800 . ?
C37 C38 1.532(5) . ?
C37 C39 1.533(4) . ?
C37 H37 1.0000 . ?
C38 H38A 0.9800 . ?
C38 H38B 0.9800 . ?
C38 H38C 0.9800 . ?
C39 H39A 0.9800 . ?
C39 H39B 0.9800 . ?
C39 H39C 0.9800 . ?
C40 H40A 0.9800 . ?
C40 H40B 0.9800 . ?
C40 H40C 0.9800 . ?
C41 H41A 0.9900 . ?
C41 H41B 0.9900 . ?
C42 H42A 0.9800 . ?
C42 H42B 0.9800 . ?
C42 H42C 0.9800 . ?
